data_4122574
loop_
_publ_author_name
'Kuwabara, Takuya'
'Guo, Jing-Dong'
'Nagase, Shigeru'
'Sasamori, Takahiro'
'Tokitoh, Norihiro'
'Saito, Masaichi'

_publ_section_title
;
 Synthesis, structures, and electronic properties of triple- and
 double-decker ruthenocenes incorporated by a group 14 metallole dianion
 ligand.
;
_journal_issue 37
_journal_name_full 'Journal of the American Chemical Society'
_journal_page_first 13059
_journal_page_last 13064
_journal_paper_doi 10.1021/ja507330p
_journal_volume 136
_journal_year 2014
_chemical_formula_sum 'C48 H70 Ru2 Si2 Sn'
_chemical_formula_weight 1024.07
_chemical_name_systematic
;
 ?
;
_space_group_crystal_system monoclinic
_space_group_IT_number 14
_space_group_name_Hall '-P 2yn'
_space_group_name_H-M_alt 'P 1 21/n 1'
_symmetry_space_group_name_Hall '-P 2yn'
_symmetry_space_group_name_H-M 'P 1 21/n 1'
_atom_sites_solution_hydrogens geom
_audit_creation_method SHELXL-2013
_cell_angle_alpha 90
_cell_angle_beta 100.853(2)
_cell_angle_gamma 90
_cell_formula_units_Z 4
_cell_length_a 10.7817(10)
_cell_length_b 17.3180(16)
_cell_length_c 24.015(2)
_cell_measurement_reflns_used 4677
_cell_measurement_temperature 100(2)
_cell_measurement_theta_max 26.78
_cell_measurement_theta_min 2.55
_cell_volume 4403.8(7)
_computing_cell_refinement 'Bruker SMART'
_computing_data_collection 'Bruker SMART'
_computing_data_reduction 'Bruker SMART'
_computing_molecular_graphics 'Bruker SHELXTL'
_computing_publication_material 'Bruker SHELXTL'
_computing_structure_refinement 'SHELXL-2013 (Sheldrick, 2013)'
_computing_structure_solution 'SHELXS-97 (Sheldrick, 1990)'
_diffrn_ambient_temperature 100(2)
_diffrn_measured_fraction_theta_full 1.000
_diffrn_measured_fraction_theta_max 0.996
_diffrn_measurement_device_type 'CCD area detector'
_diffrn_measurement_method 'phi and omega scans'
_diffrn_radiation_monochromator graphite
_diffrn_radiation_source 'fine-focus sealed tube'
_diffrn_radiation_type MoK\a
_diffrn_radiation_wavelength 0.71073
_diffrn_reflns_av_R_equivalents 0.0698
_diffrn_reflns_av_unetI/netI 0.0845
_diffrn_reflns_Laue_measured_fraction_full 1.000
_diffrn_reflns_Laue_measured_fraction_max 0.996
_diffrn_reflns_limit_h_max 14
_diffrn_reflns_limit_h_min -8
_diffrn_reflns_limit_k_max 22
_diffrn_reflns_limit_k_min -22
_diffrn_reflns_limit_l_max 30
_diffrn_reflns_limit_l_min -31
_diffrn_reflns_number 31249
_diffrn_reflns_point_group_measured_fraction_full 1.000
_diffrn_reflns_point_group_measured_fraction_max 0.996
_diffrn_reflns_theta_full 25.242
_diffrn_reflns_theta_max 27.921
_diffrn_reflns_theta_min 1.459
_exptl_absorpt_coefficient_mu 1.325
_exptl_absorpt_correction_T_max 0.955
_exptl_absorpt_correction_T_min 0.917
_exptl_absorpt_correction_type empirical
_exptl_absorpt_process_details 'SADABS; Sheldrick 1996'
_exptl_crystal_density_diffrn 1.545
_exptl_crystal_F_000 2096
_exptl_crystal_size_max 0.06
_exptl_crystal_size_mid 0.06
_exptl_crystal_size_min 0.04
_refine_diff_density_max 1.234
_refine_diff_density_min -0.781
_refine_diff_density_rms 0.175
_refine_ls_extinction_method none
_refine_ls_goodness_of_fit_ref 1.009
_refine_ls_hydrogen_treatment constr
_refine_ls_matrix_type full
_refine_ls_number_parameters 498
_refine_ls_number_reflns 10514
_refine_ls_number_restraints 0
_refine_ls_restrained_S_all 1.009
_refine_ls_R_factor_all 0.0734
_refine_ls_R_factor_gt 0.0463
_refine_ls_shift/su_max 0.023
_refine_ls_shift/su_mean 0.001
_refine_ls_structure_factor_coef Fsqd
_refine_ls_weighting_details 'w=1/[\s^2^(Fo^2^)+(0.0443P)^2^] where P=(Fo^2^+2Fc^2^)/3'
_refine_ls_weighting_scheme calc
_refine_ls_wR_factor_gt 0.0922
_refine_ls_wR_factor_ref 0.1079
_reflns_Friedel_coverage 0.000
_reflns_number_gt 7697
_reflns_number_total 10514
_reflns_threshold_expression 'I > 2\s(I)'
_cod_data_source_file ja507330p_si_002.cif
_cod_data_source_block masa807
_cod_depositor_comments 'Adding full bibliography for 4122573--4122575.cif.'
_cod_database_code 4122574
_shelx_space_group_comment
;
The symmetry employed for this shelxl refinement is uniquely defined
by the following loop, which should always be used as a source of
symmetry information in preference to the above space-group names.
They are only intended as comments.
;
_shelxl_version_number 2013-4

loop_
_space_group_symop_operation_xyz
'x, y, z'
'-x+1/2, y+1/2, -z+1/2'
'-x, -y, -z'
'x-1/2, -y-1/2, z-1/2'

loop_
_atom_site_label
_atom_site_type_symbol
_atom_site_fract_x
_atom_site_fract_y
_atom_site_fract_z
_atom_site_U_iso_or_equiv
_atom_site_adp_type
_atom_site_occupancy
_atom_site_site_symmetry_order
_atom_site_calc_flag
_atom_site_refinement_flags_posn
_atom_site_refinement_flags_adp
Sn1 Sn 1.01124(3) 0.65918(2) 0.08542(2) 0.01088(8) Uani 1 1 d . .
Ru1 Ru 0.75484(3) 0.65234(2) 0.07383(2) 0.00939(9) Uani 1 1 d . .
Ru3 Ru 0.98784(3) 0.78445(2) 0.15289(2) 0.00853(9) Uani 1 1 d . .
Si4 Si 0.87857(12) 0.82033(8) -0.00082(5) 0.0122(3) Uani 1 1 d . .
Si5 Si 0.94151(12) 0.59260(8) 0.21810(5) 0.0132(3) Uani 1 1 d . .
C17 C 0.7219(4) 0.7319(3) 0.19759(18) 0.0117(9) Uani 1 1 d . .
C16 C 0.7029(5) 0.9041(3) 0.12703(19) 0.0166(10) Uani 1 1 d . .
H16 H 0.7729 0.9102 0.1560 0.020 Uiso 1 1 calc R U
C11 C 0.6908(4) 0.8369(3) 0.09595(18) 0.0109(9) Uani 1 1 d . .
C23 C 0.8143(5) 0.5191(3) 0.2212(2) 0.0178(11) Uani 1 1 d . .
H23A H 0.7369 0.5451 0.2237 0.027 Uiso 1 1 calc R U
H23B H 0.8390 0.4869 0.2539 0.027 Uiso 1 1 calc R U
H23C H 0.8021 0.4879 0.1876 0.027 Uiso 1 1 calc R U
C18 C 0.6272(4) 0.6789(3) 0.1992(2) 0.0152(10) Uani 1 1 d . .
H18 H 0.6111 0.6406 0.1716 0.018 Uiso 1 1 calc R U
C35 C 0.7994(5) 0.4636(3) 0.0542(2) 0.0201(11) Uani 1 1 d . .
H35A H 0.7596 0.4217 0.0313 0.030 Uiso 1 1 calc R U
H35B H 0.8126 0.4491 0.0935 0.030 Uiso 1 1 calc R U
H35C H 0.8793 0.4750 0.0439 0.030 Uiso 1 1 calc R U
C3 C 0.8057(4) 0.7228(3) 0.15406(17) 0.0082(9) Uani 1 1 d . .
C41 C 1.0585(4) 0.8559(3) 0.23204(18) 0.0117(9) Uani 1 1 d . .
C40 C 1.1514(4) 0.8000(3) 0.22445(19) 0.0135(10) Uani 1 1 d . .
C36 C 0.5693(5) 0.5023(3) 0.1169(2) 0.0184(11) Uani 1 1 d . .
H36A H 0.5490 0.5335 0.1470 0.028 Uiso 1 1 calc R U
H36B H 0.6327 0.4652 0.1324 0.028 Uiso 1 1 calc R U
H36C H 0.4949 0.4758 0.0982 0.028 Uiso 1 1 calc R U
C43 C 1.1222(4) 0.8823(3) 0.14801(18) 0.0116(9) Uani 1 1 d . .
C37 C 0.4323(4) 0.6506(3) 0.0623(2) 0.0181(11) Uani 1 1 d . .
H37A H 0.3697 0.6110 0.0613 0.027 Uiso 1 1 calc R U
H37B H 0.4003 0.6904 0.0355 0.027 Uiso 1 1 calc R U
H37C H 0.4518 0.6724 0.0997 0.027 Uiso 1 1 calc R U
C6 C 0.8695(4) 0.9248(3) 0.01895(19) 0.0157(10) Uani 1 1 d . .
H6A H 0.7829 0.9411 0.0117 0.024 Uiso 1 1 calc R U
H6B H 0.9165 0.9554 -0.0032 0.024 Uiso 1 1 calc R U
H6C H 0.9046 0.9313 0.0585 0.024 Uiso 1 1 calc R U
C7 C 1.0192(5) 0.7983(3) -0.0388(2) 0.0157(10) Uani 1 1 d . .
C19 C 0.5549(4) 0.6823(3) 0.2419(2) 0.0176(11) Uani 1 1 d . .
H19 H 0.4934 0.6452 0.2435 0.021 Uiso 1 1 calc R U
C20 C 0.5752(5) 0.7406(3) 0.2812(2) 0.0189(11) Uani 1 1 d . .
H20 H 0.5268 0.7432 0.3094 0.023 Uiso 1 1 calc R U
C42 C 1.0393(4) 0.9067(3) 0.18408(19) 0.0131(10) Uani 1 1 d . .
C2 C 0.7899(4) 0.7749(3) 0.10341(18) 0.0100(9) Uani 1 1 d . .
C15 C 0.6149(5) 0.9632(3) 0.1168(2) 0.0209(11) Uani 1 1 d . .
H15 H 0.6262 1.0080 0.1385 0.025 Uiso 1 1 calc R U
C25 C 1.0878(5) 0.5286(3) 0.21749(19) 0.0159(10) Uani 1 1 d . .
C24 C 0.9568(5) 0.6475(3) 0.28726(19) 0.0182(11) Uani 1 1 d . .
H24A H 0.8797 0.6430 0.3015 0.027 Uiso 1 1 calc R U
H24B H 0.9732 0.7010 0.2809 0.027 Uiso 1 1 calc R U
H24C H 1.0253 0.6265 0.3144 0.027 Uiso 1 1 calc R U
C4 C 0.9003(4) 0.6624(3) 0.15661(18) 0.0115(9) Uani 1 1 d . .
C27 C 1.2107(5) 0.5715(3) 0.2152(3) 0.0284(13) Uani 1 1 d . .
H27A H 1.2746 0.5351 0.2100 0.043 Uiso 1 1 calc R U
H27B H 1.2377 0.5991 0.2501 0.043 Uiso 1 1 calc R U
H27C H 1.1969 0.6074 0.1842 0.043 Uiso 1 1 calc R U
C1 C 0.8732(4) 0.7590(3) 0.06379(18) 0.0099(9) Uani 1 1 d . .
C14 C 0.5102(5) 0.9553(3) 0.0742(2) 0.0207(11) Uani 1 1 d . .
H14 H 0.4515 0.9951 0.0666 0.025 Uiso 1 1 calc R U
C32 C 0.5504(4) 0.6163(3) 0.04716(19) 0.0131(10) Uani 1 1 d . .
C12 C 0.5827(5) 0.8291(3) 0.0543(2) 0.0168(10) Uani 1 1 d . .
H12 H 0.5698 0.7836 0.0334 0.020 Uiso 1 1 calc R U
C30 C 0.7171(4) 0.5330(3) 0.04480(19) 0.0148(10) Uani 1 1 d . .
C9 C 0.9978(5) 0.7193(3) -0.0693(2) 0.0182(11) Uani 1 1 d . .
H9A H 0.9212 0.7211 -0.0971 0.027 Uiso 1 1 calc R U
H9B H 0.9913 0.6796 -0.0420 0.027 Uiso 1 1 calc R U
H9C H 1.0676 0.7082 -0.0876 0.027 Uiso 1 1 calc R U
C38 C 0.5265(5) 0.6784(3) -0.0521(2) 0.0209(11) Uani 1 1 d . .
H38A H 0.4445 0.6556 -0.0638 0.031 Uiso 1 1 calc R U
H38B H 0.5716 0.6766 -0.0829 0.031 Uiso 1 1 calc R U
H38C H 0.5172 0.7311 -0.0413 0.031 Uiso 1 1 calc R U
C33 C 0.5985(4) 0.6343(3) -0.0025(2) 0.0148(10) Uani 1 1 d . .
C21 C 0.6674(5) 0.7953(3) 0.2791(2) 0.0212(11) Uani 1 1 d . .
H21 H 0.6813 0.8348 0.3058 0.025 Uiso 1 1 calc R U
C26 C 1.0657(5) 0.4700(3) 0.1690(2) 0.0203(11) Uani 1 1 d . .
H26A H 1.0501 0.4968 0.1334 0.030 Uiso 1 1 calc R U
H26B H 0.9940 0.4384 0.1720 0.030 Uiso 1 1 calc R U
H26C H 1.1391 0.4379 0.1712 0.030 Uiso 1 1 calc R U
C39 C 1.1895(4) 0.8162(3) 0.17157(19) 0.0128(10) Uani 1 1 d . .
C10 C 1.1524(5) 0.7950(3) -0.0019(2) 0.0265(13) Uani 1 1 d . .
H10A H 1.2123 0.7808 -0.0250 0.040 Uiso 1 1 calc R U
H10B H 1.1537 0.7574 0.0276 0.040 Uiso 1 1 calc R U
H10C H 1.1740 0.8447 0.0147 0.040 Uiso 1 1 calc R U
C31 C 0.6185(4) 0.5531(3) 0.07494(19) 0.0152(10) Uani 1 1 d . .
C22 C 0.7393(5) 0.7910(3) 0.2369(2) 0.0165(10) Uani 1 1 d . .
H22 H 0.8002 0.8285 0.2351 0.020 Uiso 1 1 calc R U
C5 C 0.7376(5) 0.8116(3) -0.0606(2) 0.0223(12) Uani 1 1 d . .
H5A H 0.6616 0.8217 -0.0464 0.034 Uiso 1 1 calc R U
H5B H 0.7342 0.7603 -0.0761 0.034 Uiso 1 1 calc R U
H5C H 0.7452 0.8483 -0.0897 0.034 Uiso 1 1 calc R U
C13 C 0.4928(5) 0.8882(3) 0.0429(2) 0.0209(11) Uani 1 1 d . .
H13 H 0.4219 0.8822 0.0145 0.025 Uiso 1 1 calc R U
C34 C 0.7741(5) 0.5728(3) -0.0513(2) 0.0191(11) Uani 1 1 d . .
H34A H 0.8603 0.5594 -0.0361 0.029 Uiso 1 1 calc R U
H34B H 0.7719 0.6201 -0.0724 0.029 Uiso 1 1 calc R U
H34C H 0.7355 0.5323 -0.0759 0.029 Uiso 1 1 calc R U
C28 C 1.1116(6) 0.4812(4) 0.2725(2) 0.0357(15) Uani 1 1 d . .
H28A H 1.1823 0.4475 0.2727 0.054 Uiso 1 1 calc R U
H28B H 1.0380 0.4511 0.2747 0.054 Uiso 1 1 calc R U
H28C H 1.1293 0.5154 0.3045 0.054 Uiso 1 1 calc R U
C8 C 1.0225(6) 0.8607(3) -0.0833(2) 0.0285(13) Uani 1 1 d . .
H8A H 1.0378 0.9100 -0.0650 0.043 Uiso 1 1 calc R U
H8B H 0.9429 0.8619 -0.1092 0.043 Uiso 1 1 calc R U
H8C H 1.0887 0.8495 -0.1038 0.043 Uiso 1 1 calc R U
C29 C 0.7035(4) 0.5832(3) -0.00365(19) 0.0135(10) Uani 1 1 d . .
C44 C 1.3018(4) 0.7810(3) 0.1527(2) 0.0160(10) Uani 1 1 d . .
H44A H 1.2936 0.7870 0.1125 0.024 Uiso 1 1 calc R U
H44B H 1.3063 0.7271 0.1621 0.024 Uiso 1 1 calc R U
H44C H 1.3773 0.8063 0.1716 0.024 Uiso 1 1 calc R U
C47 C 0.9770(4) 0.9843(3) 0.1818(2) 0.0151(10) Uani 1 1 d . .
H47A H 1.0400 1.0234 0.1928 0.023 Uiso 1 1 calc R U
H47B H 0.9182 0.9851 0.2072 0.023 Uiso 1 1 calc R U
H47C H 0.9330 0.9942 0.1438 0.023 Uiso 1 1 calc R U
C48 C 1.1572(5) 0.9328(3) 0.10196(19) 0.0161(10) Uani 1 1 d . .
H48A H 1.2415 0.9207 0.0972 0.024 Uiso 1 1 calc R U
H48B H 1.1531 0.9861 0.1125 0.024 Uiso 1 1 calc R U
H48C H 1.0994 0.9237 0.0670 0.024 Uiso 1 1 calc R U
C46 C 1.0209(5) 0.8708(3) 0.28804(19) 0.0162(10) Uani 1 1 d . .
H46A H 1.0907 0.8931 0.3137 0.024 Uiso 1 1 calc R U
H46B H 0.9972 0.8230 0.3034 0.024 Uiso 1 1 calc R U
H46C H 0.9506 0.9058 0.2829 0.024 Uiso 1 1 calc R U
C45 C 1.2262(5) 0.7538(3) 0.2717(2) 0.0192(11) Uani 1 1 d . .
H45A H 1.2876 0.7233 0.2574 0.029 Uiso 1 1 calc R U
H45B H 1.1706 0.7205 0.2875 0.029 Uiso 1 1 calc R U
H45C H 1.2685 0.7881 0.3006 0.029 Uiso 1 1 calc R U

loop_
_atom_site_aniso_label
_atom_site_aniso_U_11
_atom_site_aniso_U_22
_atom_site_aniso_U_33
_atom_site_aniso_U_23
_atom_site_aniso_U_13
_atom_site_aniso_U_12
Sn1 0.01062(16) 0.01184(17) 0.01126(16) -0.00094(13) 0.00479(12) 0.00122(12)
Ru1 0.00951(18) 0.00930(19) 0.00995(18) -0.00097(14) 0.00334(14) -0.00065(14)
Ru3 0.00859(18) 0.00947(19) 0.00800(17) -0.00029(14) 0.00277(14) -0.00025(14)
Si4 0.0141(7) 0.0125(7) 0.0106(6) 0.0021(5) 0.0044(5) -0.0006(5)
Si5 0.0139(7) 0.0119(7) 0.0143(6) 0.0023(5) 0.0042(5) 0.0023(5)
C17 0.008(2) 0.017(3) 0.011(2) 0.0035(19) 0.0055(18) 0.0063(18)
C16 0.015(3) 0.022(3) 0.012(2) -0.004(2) 0.001(2) 0.000(2)
C11 0.012(2) 0.012(2) 0.009(2) 0.0033(18) 0.0027(18) -0.0001(18)
C23 0.022(3) 0.017(3) 0.014(2) 0.007(2) 0.002(2) 0.000(2)
C18 0.015(2) 0.015(3) 0.016(2) 0.0011(19) 0.003(2) 0.0031(19)
C35 0.018(3) 0.012(3) 0.029(3) -0.004(2) 0.000(2) 0.005(2)
C3 0.006(2) 0.009(2) 0.007(2) -0.0012(17) -0.0030(17) -0.0001(17)
C41 0.010(2) 0.014(2) 0.010(2) -0.0022(18) -0.0014(18) -0.0039(18)
C40 0.016(2) 0.014(3) 0.011(2) -0.0012(18) 0.0016(19) -0.0041(19)
C36 0.021(3) 0.012(3) 0.023(3) 0.001(2) 0.006(2) -0.002(2)
C43 0.014(2) 0.013(2) 0.007(2) -0.0033(18) 0.0009(18) -0.0027(18)
C37 0.006(2) 0.023(3) 0.024(3) -0.002(2) 0.001(2) 0.001(2)
C6 0.014(2) 0.019(3) 0.013(2) 0.0037(19) 0.000(2) 0.0001(19)
C7 0.019(3) 0.014(3) 0.016(2) 0.001(2) 0.010(2) -0.001(2)
C19 0.013(3) 0.021(3) 0.022(3) 0.002(2) 0.010(2) -0.003(2)
C20 0.019(3) 0.025(3) 0.015(2) 0.006(2) 0.010(2) 0.006(2)
C42 0.009(2) 0.014(2) 0.016(2) -0.0044(19) 0.0009(19) -0.0020(18)
C2 0.005(2) 0.014(2) 0.010(2) 0.0023(18) -0.0005(17) -0.0024(17)
C15 0.022(3) 0.018(3) 0.021(3) -0.006(2) 0.001(2) 0.003(2)
C25 0.018(3) 0.018(3) 0.011(2) 0.0034(19) 0.002(2) 0.005(2)
C24 0.023(3) 0.018(3) 0.013(2) 0.002(2) 0.003(2) 0.003(2)
C4 0.011(2) 0.014(2) 0.011(2) -0.0009(19) 0.0059(18) -0.0018(18)
C27 0.020(3) 0.020(3) 0.046(4) -0.003(3) 0.007(3) 0.008(2)
C1 0.009(2) 0.010(2) 0.010(2) -0.0011(17) 0.0019(18) -0.0018(17)
C14 0.018(3) 0.020(3) 0.026(3) 0.009(2) 0.008(2) 0.012(2)
C32 0.008(2) 0.015(3) 0.016(2) -0.0049(19) 0.0019(19) -0.0053(18)
C12 0.018(3) 0.013(3) 0.019(3) -0.004(2) 0.005(2) 0.0004(19)
C30 0.018(3) 0.009(2) 0.016(2) -0.0028(19) 0.001(2) -0.0018(19)
C9 0.023(3) 0.019(3) 0.014(2) 0.002(2) 0.006(2) 0.002(2)
C38 0.021(3) 0.021(3) 0.019(3) -0.003(2) 0.000(2) 0.003(2)
C33 0.016(2) 0.013(2) 0.015(2) -0.0032(19) 0.002(2) -0.0023(19)
C21 0.026(3) 0.025(3) 0.014(2) -0.007(2) 0.008(2) 0.002(2)
C26 0.016(3) 0.022(3) 0.023(3) 0.000(2) 0.004(2) 0.005(2)
C39 0.009(2) 0.014(2) 0.016(2) -0.0042(19) 0.0032(19) -0.0032(18)
C10 0.025(3) 0.033(3) 0.026(3) -0.004(2) 0.017(2) -0.009(2)
C31 0.017(3) 0.014(3) 0.012(2) 0.0010(19) -0.003(2) -0.0053(19)
C22 0.015(2) 0.015(3) 0.020(2) -0.001(2) 0.005(2) -0.002(2)
C5 0.025(3) 0.029(3) 0.014(2) 0.002(2) 0.005(2) -0.004(2)
C13 0.013(3) 0.031(3) 0.017(3) 0.004(2) -0.003(2) 0.004(2)
C34 0.020(3) 0.024(3) 0.016(2) -0.006(2) 0.009(2) -0.007(2)
C28 0.039(4) 0.045(4) 0.021(3) 0.008(3) 0.000(3) 0.025(3)
C8 0.043(4) 0.020(3) 0.031(3) 0.008(2) 0.025(3) 0.003(2)
C29 0.016(2) 0.012(2) 0.012(2) -0.0021(19) 0.0009(19) -0.0028(19)
C44 0.010(2) 0.016(3) 0.023(3) 0.003(2) 0.008(2) 0.0012(19)
C47 0.015(2) 0.015(3) 0.016(2) -0.0049(19) 0.003(2) -0.0022(19)
C48 0.015(3) 0.020(3) 0.015(2) 0.001(2) 0.006(2) -0.004(2)
C46 0.019(3) 0.019(3) 0.011(2) -0.007(2) 0.003(2) -0.005(2)
C45 0.017(3) 0.022(3) 0.018(3) 0.001(2) 0.001(2) -0.002(2)

loop_
_atom_type_symbol
_atom_type_description
_atom_type_scat_dispersion_real
_atom_type_scat_dispersion_imag
_atom_type_scat_source
C C 0.0033 0.0016 'International Tables Vol C Tables 4.2.6.8 and 6.1.1.4'
H H 0.0000 0.0000 'International Tables Vol C Tables 4.2.6.8 and 6.1.1.4'
Si Si 0.0817 0.0704 'International Tables Vol C Tables 4.2.6.8 and 6.1.1.4'
Ru Ru -1.2594 0.8363 'International Tables Vol C Tables 4.2.6.8 and 6.1.1.4'
Sn Sn -0.6537 1.4246 'International Tables Vol C Tables 4.2.6.8 and 6.1.1.4'

loop_
_geom_angle_atom_site_label_1
_geom_angle_atom_site_label_2
_geom_angle_atom_site_label_3
_geom_angle
C4 Sn1 C1 74.80(16)
C4 Sn1 Ru1 53.77(12)
C1 Sn1 Ru1 53.36(11)
C4 Sn1 Ru3 54.19(12)
C1 Sn1 Ru3 53.59(11)
Ru1 Sn1 Ru3 83.725(14)
C29 Ru1 C30 38.26(17)
C29 Ru1 C2 141.60(16)
C30 Ru1 C2 179.00(17)
C29 Ru1 C3 179.28(17)
C30 Ru1 C3 141.29(16)
C2 Ru1 C3 38.83(15)
C29 Ru1 C32 62.17(17)
C30 Ru1 C32 62.50(17)
C2 Ru1 C32 116.50(16)
C3 Ru1 C32 117.20(16)
C29 Ru1 C31 62.32(17)
C30 Ru1 C31 37.55(17)
C2 Ru1 C31 141.60(16)
C3 Ru1 C31 116.98(16)
C32 Ru1 C31 36.38(17)
C29 Ru1 C33 37.64(17)
C30 Ru1 C33 63.13(17)
C2 Ru1 C33 116.16(16)
C3 Ru1 C33 142.05(16)
C32 Ru1 C33 36.60(16)
C31 Ru1 C33 61.29(17)
C29 Ru1 C1 114.10(16)
C30 Ru1 C1 143.34(16)
C2 Ru1 C1 37.39(15)
C3 Ru1 C1 66.57(15)
C32 Ru1 C1 136.60(17)
C31 Ru1 C1 172.69(16)
C33 Ru1 C1 111.78(17)
C29 Ru1 C4 142.97(17)
C30 Ru1 C4 113.73(17)
C2 Ru1 C4 66.89(16)
C3 Ru1 C4 37.22(15)
C32 Ru1 C4 137.40(16)
C31 Ru1 C4 112.75(16)
C33 Ru1 C4 173.73(16)
C1 Ru1 C4 74.07(16)
C29 Ru1 Sn1 101.49(12)
C30 Ru1 Sn1 101.37(12)
C2 Ru1 Sn1 79.62(11)
C3 Ru1 Sn1 79.10(11)
C32 Ru1 Sn1 162.67(12)
C31 Ru1 Sn1 132.78(13)
C33 Ru1 Sn1 132.32(12)
C1 Ru1 Sn1 53.12(11)
C4 Ru1 Sn1 52.73(11)
C39 Ru3 C40 37.68(16)
C39 Ru3 C3 161.70(17)
C40 Ru3 C3 127.92(16)
C39 Ru3 C2 158.22(16)
C40 Ru3 C2 161.77(16)
C3 Ru3 C2 39.03(15)
C39 Ru3 C43 37.01(17)
C40 Ru3 C43 61.69(16)
C3 Ru3 C43 159.33(16)
C2 Ru3 C43 125.89(16)
C39 Ru3 C41 62.11(16)
C40 Ru3 C41 36.91(16)
C3 Ru3 C41 113.88(16)
C2 Ru3 C41 128.14(16)
C43 Ru3 C41 61.05(16)
C39 Ru3 C42 62.06(17)
C40 Ru3 C42 61.78(17)
C3 Ru3 C42 126.75(16)
C2 Ru3 C42 113.00(17)
C43 Ru3 C42 36.59(16)
C41 Ru3 C42 36.69(16)
C39 Ru3 C1 124.95(16)
C40 Ru3 C1 160.95(16)
C3 Ru3 C1 66.54(15)
C2 Ru3 C1 37.22(15)
C43 Ru3 C1 109.56(16)
C41 Ru3 C1 156.47(16)
C42 Ru3 C1 122.56(16)
C39 Ru3 C4 127.69(17)
C40 Ru3 C4 110.34(16)
C3 Ru3 C4 37.11(15)
C2 Ru3 C4 66.47(16)
C43 Ru3 C4 163.47(16)
C41 Ru3 C4 122.47(16)
C42 Ru3 C4 155.23(16)
C1 Ru3 C4 73.18(16)
C39 Ru3 Sn1 96.93(12)
C40 Ru3 Sn1 113.70(12)
C3 Ru3 Sn1 79.00(11)
C2 Ru3 Sn1 79.25(12)
C43 Ru3 Sn1 115.65(11)
C41 Ru3 Sn1 150.26(12)
C42 Ru3 Sn1 152.07(11)
C1 Ru3 Sn1 52.68(11)
C4 Ru3 Sn1 52.23(10)
C6 Si4 C1 108.8(2)
C6 Si4 C5 101.3(2)
C1 Si4 C5 115.7(2)
C6 Si4 C7 112.9(2)
C1 Si4 C7 114.9(2)
C5 Si4 C7 102.4(2)
C23 Si5 C24 104.4(2)
C23 Si5 C4 113.4(2)
C24 Si5 C4 109.4(2)
C23 Si5 C25 102.4(2)
C24 Si5 C25 111.0(2)
C4 Si5 C25 115.6(2)
C18 C17 C22 118.7(4)
C18 C17 C3 119.5(4)
C22 C17 C3 121.8(4)
C11 C16 C15 122.4(5)
C16 C11 C12 116.9(4)
C16 C11 C2 123.2(4)
C12 C11 C2 119.8(4)
C17 C18 C19 120.7(4)
C4 C3 C2 116.0(4)
C4 C3 C17 123.4(4)
C2 C3 C17 120.5(4)
C4 C3 Ru3 74.6(3)
C2 C3 Ru3 70.7(2)
C17 C3 Ru3 126.7(3)
C4 C3 Ru1 72.7(2)
C2 C3 Ru1 70.2(2)
C17 C3 Ru1 124.4(3)
Ru3 C3 Ru1 108.62(17)
C40 C41 C42 108.2(4)
C40 C41 C46 123.1(4)
C42 C41 C46 126.4(4)
C40 C41 Ru3 70.0(3)
C42 C41 Ru3 71.8(3)
C46 C41 Ru3 137.6(3)
C41 C40 C39 107.8(4)
C41 C40 C45 123.8(4)
C39 C40 C45 125.0(4)
C41 C40 Ru3 73.1(3)
C39 C40 Ru3 70.0(3)
C45 C40 Ru3 139.0(3)
C39 C43 C42 109.4(4)
C39 C43 C48 125.5(4)
C42 C43 C48 123.0(4)
C39 C43 Ru3 69.9(3)
C42 C43 Ru3 73.0(3)
C48 C43 Ru3 136.6(3)
C8 C7 C10 106.7(4)
C8 C7 C9 108.4(4)
C10 C7 C9 106.2(4)
C8 C7 Si4 108.2(3)
C10 C7 Si4 117.5(3)
C9 C7 Si4 109.5(3)
C20 C19 C18 119.7(4)
C19 C20 C21 120.1(4)
C43 C42 C41 107.1(4)
C43 C42 C47 125.0(4)
C41 C42 C47 125.2(4)
C43 C42 Ru3 70.4(3)
C41 C42 Ru3 71.5(3)
C47 C42 Ru3 137.8(3)
C1 C2 C3 115.3(4)
C1 C2 C11 124.9(4)
C3 C2 C11 119.8(4)
C1 C2 Ru3 73.6(2)
C3 C2 Ru3 70.3(2)
C11 C2 Ru3 126.5(3)
C1 C2 Ru1 72.6(3)
C3 C2 Ru1 71.0(2)
C11 C2 Ru1 124.3(3)
Ru3 C2 Ru1 108.86(19)
C14 C15 C16 119.7(5)
C27 C25 C26 107.9(4)
C27 C25 C28 106.6(4)
C26 C25 C28 106.1(4)
C27 C25 Si5 115.9(4)
C26 C25 Si5 112.1(3)
C28 C25 Si5 107.7(3)
C3 C4 Si5 123.5(3)
C3 C4 Sn1 116.9(3)
Si5 C4 Sn1 119.5(2)
C3 C4 Ru1 70.1(2)
Si5 C4 Ru1 130.4(2)
Sn1 C4 Ru1 73.50(13)
C3 C4 Ru3 68.3(2)
Si5 C4 Ru3 125.0(2)
Sn1 C4 Ru3 73.58(13)
Ru1 C4 Ru3 104.61(18)
C2 C1 Si4 123.3(3)
C2 C1 Sn1 117.0(3)
Si4 C1 Sn1 119.6(2)
C2 C1 Ru1 70.0(2)
Si4 C1 Ru1 130.2(2)
Sn1 C1 Ru1 73.52(14)
C2 C1 Ru3 69.2(2)
Si4 C1 Ru3 124.1(2)
Sn1 C1 Ru3 73.74(13)
Ru1 C1 Ru3 105.65(17)
C13 C14 C15 119.8(5)
C31 C32 C33 109.0(4)
C31 C32 C37 125.3(4)
C33 C32 C37 125.0(4)
C31 C32 Ru1 71.8(3)
C33 C32 Ru1 71.8(3)
C37 C32 Ru1 130.1(3)
C11 C12 C13 121.6(5)
C31 C30 C29 106.8(4)
C31 C30 C35 126.7(4)
C29 C30 C35 125.4(4)
C31 C30 Ru1 73.8(3)
C29 C30 Ru1 70.8(3)
C35 C30 Ru1 130.1(3)
C32 C33 C29 107.0(4)
C32 C33 C38 124.1(4)
C29 C33 C38 126.0(4)
C32 C33 Ru1 71.6(3)
C29 C33 Ru1 68.4(3)
C38 C33 Ru1 140.0(3)
C20 C21 C22 119.7(5)
C43 C39 C40 107.6(4)
C43 C39 C44 126.2(4)
C40 C39 C44 124.7(4)
C43 C39 Ru3 73.1(3)
C40 C39 Ru3 72.3(3)
C44 C39 Ru3 131.1(3)
C32 C31 C30 108.6(4)
C32 C31 C36 123.4(4)
C30 C31 C36 125.6(4)
C32 C31 Ru1 71.8(3)
C30 C31 Ru1 68.6(3)
C36 C31 Ru1 139.6(3)
C17 C22 C21 121.0(4)
C14 C13 C12 119.5(5)
C30 C29 C33 108.5(4)
C30 C29 C34 123.7(4)
C33 C29 C34 127.0(4)
C30 C29 Ru1 70.9(3)
C33 C29 Ru1 73.9(3)
C34 C29 Ru1 129.0(3)

loop_
_geom_bond_atom_site_label_1
_geom_bond_atom_site_label_2
_geom_bond_distance
Sn1 C4 2.264(4)
Sn1 C1 2.276(5)
Sn1 Ru1 2.7283(5)
Sn1 Ru3 2.7476(5)
Ru1 C29 2.194(4)
Ru1 C30 2.195(5)
Ru1 C2 2.248(5)
Ru1 C3 2.260(4)
Ru1 C32 2.264(4)
Ru1 C31 2.264(5)
Ru1 C33 2.267(5)
Ru1 C1 2.283(4)
Ru1 C4 2.295(5)
Ru3 C39 2.205(5)
Ru3 C40 2.235(5)
Ru3 C3 2.240(4)
Ru3 C2 2.245(4)
Ru3 C43 2.246(5)
Ru3 C41 2.276(4)
Ru3 C42 2.280(5)
Ru3 C1 2.303(4)
Ru3 C4 2.323(5)
Si4 C6 1.877(5)
Si4 C1 1.890(5)
Si4 C5 1.891(5)
Si4 C7 1.949(5)
Si5 C23 1.883(5)
Si5 C24 1.894(5)
Si5 C4 1.895(5)
Si5 C25 1.930(5)
C17 C18 1.378(7)
C17 C22 1.381(6)
C17 C3 1.513(6)
C16 C11 1.377(6)
C16 C15 1.386(7)
C11 C12 1.393(6)
C11 C2 1.501(6)
C18 C19 1.401(6)
C35 C30 1.486(6)
C3 C4 1.454(6)
C3 C2 1.498(6)
C41 C40 1.429(6)
C41 C42 1.434(6)
C41 C46 1.498(6)
C40 C39 1.434(6)
C40 C45 1.495(6)
C36 C31 1.509(6)
C43 C39 1.414(6)
C43 C42 1.421(6)
C43 C48 1.513(6)
C37 C32 1.511(6)
C7 C8 1.525(7)
C7 C10 1.539(7)
C7 C9 1.549(7)
C19 C20 1.371(7)
C20 C21 1.381(7)
C42 C47 1.499(6)
C2 C1 1.453(6)
C15 C14 1.380(7)
C25 C27 1.529(7)
C25 C26 1.530(7)
C25 C28 1.536(7)
C14 C13 1.377(7)
C32 C31 1.414(7)
C32 C33 1.423(6)
C12 C13 1.400(7)
C30 C31 1.437(7)
C30 C29 1.438(6)
C38 C33 1.502(7)
C33 C29 1.441(7)
C21 C22 1.388(6)
C39 C44 1.499(6)
C34 C29 1.500(6)
